data_2023402
loop_
_publ_author_name
'Fischer, Julian'
'Hebenbrock, Marian'

_publ_section_title
;
 Synthesis and structure of
 1,1',1''-[(2-bromo-eth-oxy)methane-tri-yl]tri-benzene and
 1,1',1''-[(2-iodoeth-oxy)methane-tri-yl]tri-benzene.
;
_journal_issue 'Pt 3'
_journal_name_full 'Acta crystallographica. Section E, Crystallographic communications'
_journal_page_first 214
_journal_page_last 218
_journal_paper_doi 10.1107/S2056989025001124
_journal_volume 81
_journal_year 2025
_chemical_formula_iupac 'C21 H19 I O'
_chemical_formula_moiety 'C21 H19 I O'
_chemical_formula_sum 'C21 H19 I O'
_chemical_formula_weight 414.26
_chemical_name_systematic
;
1,1',1''-[(2-Iodoethoxy)methanetriyl]tribenzene
;
_space_group_crystal_system monoclinic
_space_group_IT_number 14
_space_group_name_Hall '-P 2ybc'
_space_group_name_H-M_alt 'P 1 21/c 1'
_atom_sites_solution_hydrogens geom
_atom_sites_solution_primary 'intrinsic phasing'
_audit_creation_method SHELXL-2019/1
_cell_angle_alpha 90
_cell_angle_beta 105.9450(10)
_cell_angle_gamma 90
_cell_formula_units_Z 8
_cell_length_a 19.3500(6)
_cell_length_b 10.5936(3)
_cell_length_c 17.5475(6)
_cell_measurement_reflns_used 9904
_cell_measurement_temperature 120(2)
_cell_measurement_theta_max 27.50
_cell_measurement_theta_min 2.21
_cell_volume 3458.60(19)
_computing_cell_refinement
;
SAINT-Plus (Bruker, 2021)
;
_computing_data_collection
;
<i>APEX4</i> (Bruker, 2021)
;
_computing_data_reduction
;
SAINT-Plus (Bruker, 2021)
;
_computing_molecular_graphics
;
SHELXTL (sheldrick, 2008)
;
_computing_publication_material
;
<i>APEX4</i> (Bruker, 2021), <i>publCIF</i> (Westrip, 2010)
;
_computing_structure_refinement
;
<i>SHELXL2019/1</i> (Sheldrick, 2015b)
;
_computing_structure_solution
;
<i>SHELXT2018/2</i> (Sheldrick, 2015a)
;
_diffrn_ambient_temperature 120(2)
_diffrn_measured_fraction_theta_full 0.998
_diffrn_measured_fraction_theta_max 0.996
_diffrn_measurement_device_type 'Bruker D8 Venture with Photon III CMOS detector'
_diffrn_measurement_method '\f and \w scans'
_diffrn_radiation_type MoK\a
_diffrn_radiation_wavelength 0.71073
_diffrn_reflns_av_R_equivalents 0.0278
_diffrn_reflns_av_unetI/netI 0.0201
_diffrn_reflns_limit_h_max 25
_diffrn_reflns_limit_h_min -25
_diffrn_reflns_limit_k_max 13
_diffrn_reflns_limit_k_min -13
_diffrn_reflns_limit_l_max 22
_diffrn_reflns_limit_l_min -22
_diffrn_reflns_number 47654
_diffrn_reflns_theta_full 25.242
_diffrn_reflns_theta_max 27.507
_diffrn_reflns_theta_min 2.189
_diffrn_source 'microfocus source'
_exptl_absorpt_coefficient_mu 1.854
_exptl_absorpt_correction_T_max 0.7456
_exptl_absorpt_correction_T_min 0.5064
_exptl_absorpt_correction_type empirical
_exptl_absorpt_process_details
;
(SADABS; Krause et al., 2015)
;
_exptl_crystal_colour colourless
_exptl_crystal_density_diffrn 1.591
_exptl_crystal_description block
_exptl_crystal_F_000 1648
_exptl_crystal_size_max 0.590
_exptl_crystal_size_mid 0.250
_exptl_crystal_size_min 0.200
_refine_diff_density_max 0.561
_refine_diff_density_min -0.677
_refine_ls_extinction_method none
_refine_ls_goodness_of_fit_ref 1.101
_refine_ls_hydrogen_treatment constr
_refine_ls_matrix_type full
_refine_ls_number_parameters 415
_refine_ls_number_reflns 7929
_refine_ls_number_restraints 0
_refine_ls_restrained_S_all 1.101
_refine_ls_R_factor_all 0.0217
_refine_ls_R_factor_gt 0.0204
_refine_ls_shift/su_max 0.010
_refine_ls_shift/su_mean 0.000
_refine_ls_structure_factor_coef Fsqd
_refine_ls_weighting_details 'w=1/[\s^2^(Fo^2^)+(0.0207P)^2^+2.7021P] where P=(Fo^2^+2Fc^2^)/3'
_refine_ls_weighting_scheme calc
_refine_ls_wR_factor_gt 0.0532
_refine_ls_wR_factor_ref 0.0538
_reflns_number_gt 7577
_reflns_number_total 7929
_reflns_threshold_expression 'I > 2\s(I)'
_cod_data_source_file yy2014.cif
_cod_data_source_block 2
_cod_depositor_comments 'Adding full bibliography for 2023401--2023402.cif.'
_cod_original_sg_symbol_H-M 'P 21/c'
_cod_database_code 2023402
_shelx_space_group_comment
;
The symmetry employed for this shelxl refinement is uniquely defined
by the following loop, which should always be used as a source of
symmetry information in preference to the above space-group names.
They are only intended as comments.
;
_shelx_estimated_absorpt_t_min 0.408
_shelx_estimated_absorpt_t_max 0.708

loop_
_space_group_symop_operation_xyz
'x, y, z'
'-x, y+1/2, -z+1/2'
'-x, -y, -z'
'x, -y-1/2, z-1/2'

loop_
_atom_site_type_symbol
_atom_site_label
_atom_site_fract_x
_atom_site_fract_y
_atom_site_fract_z
_atom_site_U_iso_or_equiv
_atom_site_adp_type
_atom_site_calc_flag
_atom_site_occupancy
_atom_site_disorder_assembly
_atom_site_disorder_group
I I1 1.16435(2) 0.25441(2) 0.44732(2) 0.02017(4) Uani d 1 . .
I I2 0.32992(2) 0.27263(2) 0.33986(2) 0.02538(4) Uani d 1 . .
O O1 1.00147(6) 0.29359(11) 0.46228(7) 0.0143(2) Uani d 1 . .
O O2 0.49458(6) 0.21182(11) 0.45316(6) 0.0135(2) Uani d 1 . .
C C1 0.89117(9) 0.26274(15) 0.49969(10) 0.0146(3) Uani d 1 . .
C C2 0.88197(9) 0.14767(16) 0.53452(10) 0.0184(3) Uani d 1 . .
H H2 0.892967 0.071211 0.512081 0.022 Uiso calc 1 . .
C C3 0.85693(10) 0.14342(18) 0.60166(10) 0.0226(4) Uani d 1 . .
H H3 0.851344 0.064306 0.624755 0.027 Uiso calc 1 . .
C C4 0.84011(11) 0.25365(18) 0.63498(11) 0.0250(4) Uani d 1 . .
H H4 0.822719 0.250573 0.680583 0.030 Uiso calc 1 . .
C C5 0.84896(11) 0.36882(18) 0.60098(11) 0.0257(4) Uani d 1 . .
H H5 0.837354 0.444935 0.623315 0.031 Uiso calc 1 . .
C C6 0.87475(10) 0.37331(17) 0.53432(10) 0.0198(3) Uani d 1 . .
H H6 0.881254 0.452728 0.512114 0.024 Uiso calc 1 . .
C C7 0.92551(9) 0.27031(14) 0.43093(10) 0.0130(3) Uani d 1 . .
C C8 0.89840(8) 0.38360(15) 0.37612(9) 0.0139(3) Uani d 1 . .
C C9 0.82481(9) 0.40409(16) 0.34476(10) 0.0193(3) Uani d 1 . .
H H9 0.791488 0.350778 0.360098 0.023 Uiso calc 1 . .
C C10 0.79970(9) 0.50165(17) 0.29133(10) 0.0214(3) Uani d 1 . .
H H10 0.749457 0.513496 0.269666 0.026 Uiso calc 1 . .
C C11 0.84765(10) 0.58170(16) 0.26953(10) 0.0206(3) Uani d 1 . .
H H11 0.830508 0.648466 0.233091 0.025 Uiso calc 1 . .
C C12 0.92086(10) 0.56340(17) 0.30142(10) 0.0212(3) Uani d 1 . .
H H12 0.954070 0.618438 0.287244 0.025 Uiso calc 1 . .
C C13 0.94595(9) 0.46448(16) 0.35423(10) 0.0188(3) Uani d 1 . .
H H13 0.996228 0.452374 0.375454 0.023 Uiso calc 1 . .
C C14 1.04082(9) 0.21454(16) 0.52401(10) 0.0168(3) Uani d 1 . .
H H14A 1.037747 0.125618 0.506024 0.020 Uiso calc 1 . .
H H14B 1.021282 0.220309 0.570445 0.020 Uiso calc 1 . .
C C15 1.11793(9) 0.25909(17) 0.54577(10) 0.0192(3) Uani d 1 . .
H H15A 1.146904 0.205103 0.588853 0.023 Uiso calc 1 . .
H H15B 1.120137 0.346554 0.566179 0.023 Uiso calc 1 . .
C C16 0.91233(9) 0.15102(15) 0.37874(9) 0.0146(3) Uani d 1 . .
C C17 0.96702(9) 0.09650(16) 0.35284(10) 0.0184(3) Uani d 1 . .
H H17 1.013970 0.131661 0.368737 0.022 Uiso calc 1 . .
C C18 0.95380(10) -0.00968(17) 0.30358(10) 0.0215(3) Uani d 1 . .
H H18 0.992059 -0.047714 0.287641 0.026 Uiso calc 1 . .
C C19 0.88532(10) -0.05946(17) 0.27802(10) 0.0226(4) Uani d 1 . .
H H19 0.876336 -0.131444 0.244452 0.027 Uiso calc 1 . .
C C20 0.82975(10) -0.00354(17) 0.30175(10) 0.0224(4) Uani d 1 . .
H H20 0.782317 -0.036027 0.283206 0.027 Uiso calc 1 . .
C C21 0.84316(9) 0.09963(16) 0.35245(10) 0.0188(3) Uani d 1 . .
H H21 0.805015 0.135769 0.369509 0.023 Uiso calc 1 . .
C C22 0.59861(9) 0.23780(15) 0.56595(10) 0.0148(3) Uani d 1 . .
C C23 0.62049(9) 0.34627(17) 0.61073(10) 0.0196(3) Uani d 1 . .
H H23 0.622561 0.424361 0.584830 0.024 Uiso calc 1 . .
C C24 0.63943(10) 0.3414(2) 0.69344(11) 0.0261(4) Uani d 1 . .
H H24 0.654785 0.415979 0.723407 0.031 Uiso calc 1 . .
C C25 0.63596(10) 0.2287(2) 0.73188(11) 0.0271(4) Uani d 1 . .
H H25 0.648746 0.225647 0.788135 0.033 Uiso calc 1 . .
C C26 0.61367(10) 0.12002(19) 0.68781(11) 0.0253(4) Uani d 1 . .
H H26 0.611083 0.042351 0.713950 0.030 Uiso calc 1 . .
C C27 0.59519(9) 0.12458(17) 0.60578(10) 0.0199(3) Uani d 1 . .
H H27 0.579973 0.049688 0.576142 0.024 Uiso calc 1 . .
C C28 0.57091(8) 0.23694(14) 0.47546(10) 0.0127(3) Uani d 1 . .
C C29 0.58691(9) 0.35892(15) 0.43583(9) 0.0142(3) Uani d 1 . .
C C30 0.53330(9) 0.42041(16) 0.37868(10) 0.0172(3) Uani d 1 . .
H H30 0.485593 0.388467 0.365112 0.021 Uiso calc 1 . .
C C31 0.54885(10) 0.52858(16) 0.34105(10) 0.0207(3) Uani d 1 . .
H H31 0.511542 0.570912 0.303042 0.025 Uiso calc 1 . .
C C32 0.61843(10) 0.57428(16) 0.35894(11) 0.0229(4) Uani d 1 . .
H H32 0.629099 0.647588 0.333112 0.027 Uiso calc 1 . .
C C33 0.67259(10) 0.51230(17) 0.41492(11) 0.0224(4) Uani d 1 . .
H H33 0.720532 0.542899 0.426990 0.027 Uiso calc 1 . .
C C34 0.65709(9) 0.40608(16) 0.45326(10) 0.0187(3) Uani d 1 . .
H H34 0.694475 0.364833 0.491776 0.022 Uiso calc 1 . .
C C35 0.45254(9) 0.28117(16) 0.49365(10) 0.0161(3) Uani d 1 . .
H H35A 0.455105 0.372560 0.482955 0.019 Uiso calc 1 . .
H H35B 0.470727 0.267344 0.551521 0.019 Uiso calc 1 . .
C C36 0.37629(9) 0.23547(16) 0.46408(10) 0.0180(3) Uani d 1 . .
H H36A 0.346791 0.277277 0.494738 0.022 Uiso calc 1 . .
H H36B 0.375041 0.143462 0.473478 0.022 Uiso calc 1 . .
C C37 0.60309(8) 0.12667(15) 0.44019(9) 0.0137(3) Uani d 1 . .
C C38 0.67628(9) 0.09875(16) 0.46852(10) 0.0175(3) Uani d 1 . .
H H38 0.705761 0.146919 0.510740 0.021 Uiso calc 1 . .
C C39 0.70616(9) 0.00127(16) 0.43544(11) 0.0194(3) Uani d 1 . .
H H39 0.756081 -0.016259 0.454777 0.023 Uiso calc 1 . .
C C40 0.66371(10) -0.07091(16) 0.37429(11) 0.0204(3) Uani d 1 . .
H H40 0.684340 -0.137889 0.351947 0.024 Uiso calc 1 . .
C C41 0.59110(10) -0.04451(16) 0.34613(10) 0.0207(3) Uani d 1 . .
H H41 0.561597 -0.094281 0.304789 0.025 Uiso calc 1 . .
C C42 0.56118(9) 0.05473(16) 0.37821(10) 0.0175(3) Uani d 1 . .
H H42 0.511548 0.073612 0.357549 0.021 Uiso calc 1 . .

loop_
_atom_site_aniso_label
_atom_site_aniso_U_11
_atom_site_aniso_U_22
_atom_site_aniso_U_33
_atom_site_aniso_U_12
_atom_site_aniso_U_13
_atom_site_aniso_U_23
I1 0.01599(6) 0.02242(6) 0.02299(7) 0.00106(4) 0.00688(5) 0.00018(4)
I2 0.01860(6) 0.03365(7) 0.02017(6) -0.00402(5) -0.00091(5) -0.00040(5)
O1 0.0110(5) 0.0158(5) 0.0151(5) -0.0004(4) 0.0017(4) 0.0032(4)
O2 0.0101(5) 0.0170(5) 0.0140(5) -0.0006(4) 0.0043(4) -0.0024(4)
C1 0.0117(7) 0.0179(8) 0.0138(7) -0.0003(6) 0.0025(6) 0.0011(6)
C2 0.0194(8) 0.0183(8) 0.0178(8) 0.0009(6) 0.0056(7) 0.0025(6)
C3 0.0230(9) 0.0267(9) 0.0189(8) -0.0014(7) 0.0072(7) 0.0055(7)
C4 0.0262(10) 0.0352(11) 0.0156(8) -0.0009(7) 0.0091(8) 0.0005(7)
C5 0.0341(10) 0.0256(9) 0.0196(8) 0.0000(8) 0.0112(8) -0.0051(7)
C6 0.0254(9) 0.0185(8) 0.0163(8) -0.0011(7) 0.0069(7) -0.0007(6)
C7 0.0122(7) 0.0128(7) 0.0137(7) -0.0002(5) 0.0033(6) 0.0007(5)
C8 0.0153(7) 0.0147(7) 0.0115(7) 0.0013(6) 0.0032(6) -0.0003(6)
C9 0.0160(8) 0.0181(8) 0.0226(8) -0.0014(6) 0.0033(7) 0.0017(6)
C10 0.0176(8) 0.0208(8) 0.0218(8) 0.0031(6) -0.0012(7) 0.0006(7)
C11 0.0286(9) 0.0179(8) 0.0152(8) 0.0063(7) 0.0057(7) 0.0035(6)
C12 0.0244(9) 0.0198(8) 0.0229(9) 0.0012(7) 0.0122(7) 0.0047(7)
C13 0.0174(8) 0.0198(8) 0.0211(8) 0.0026(6) 0.0084(7) 0.0042(6)
C14 0.0152(8) 0.0189(8) 0.0150(8) 0.0013(6) 0.0019(6) 0.0043(6)
C15 0.0149(8) 0.0264(9) 0.0146(8) 0.0009(6) 0.0011(7) 0.0025(6)
C16 0.0173(8) 0.0139(7) 0.0121(7) -0.0007(6) 0.0033(6) 0.0021(6)
C17 0.0186(8) 0.0201(8) 0.0175(8) -0.0015(6) 0.0069(7) -0.0007(6)
C18 0.0275(9) 0.0211(9) 0.0190(8) 0.0025(7) 0.0114(7) -0.0015(7)
C19 0.0359(10) 0.0170(8) 0.0148(8) -0.0040(7) 0.0069(7) -0.0010(6)
C20 0.0233(9) 0.0213(9) 0.0205(8) -0.0057(7) 0.0027(7) 0.0009(7)
C21 0.0173(8) 0.0178(8) 0.0211(8) -0.0018(6) 0.0053(7) 0.0014(6)
C22 0.0106(7) 0.0204(8) 0.0137(7) 0.0017(6) 0.0038(6) -0.0003(6)
C23 0.0188(8) 0.0223(8) 0.0168(8) 0.0005(6) 0.0034(7) -0.0028(6)
C24 0.0214(9) 0.0371(11) 0.0179(8) -0.0002(8) 0.0025(7) -0.0078(7)
C25 0.0199(9) 0.0476(12) 0.0131(8) 0.0045(8) 0.0033(7) 0.0004(7)
C26 0.0234(9) 0.0335(10) 0.0201(9) 0.0031(7) 0.0076(7) 0.0087(7)
C27 0.0190(8) 0.0217(8) 0.0192(8) 0.0000(6) 0.0056(7) 0.0022(6)
C28 0.0093(7) 0.0152(7) 0.0134(7) -0.0006(5) 0.0029(6) -0.0010(5)
C29 0.0163(7) 0.0144(7) 0.0137(7) -0.0015(6) 0.0070(6) -0.0022(6)
C30 0.0176(8) 0.0194(8) 0.0154(7) -0.0018(6) 0.0059(6) -0.0014(6)
C31 0.0287(9) 0.0184(8) 0.0161(8) 0.0019(7) 0.0080(7) 0.0011(6)
C32 0.0352(10) 0.0159(8) 0.0219(8) -0.0049(7) 0.0154(8) -0.0025(6)
C33 0.0239(9) 0.0204(8) 0.0260(9) -0.0083(7) 0.0121(8) -0.0072(7)
C34 0.0165(8) 0.0187(8) 0.0216(8) -0.0024(6) 0.0062(7) -0.0034(6)
C35 0.0136(7) 0.0205(8) 0.0150(7) 0.0018(6) 0.0051(6) -0.0020(6)
C36 0.0143(8) 0.0224(8) 0.0187(8) 0.0002(6) 0.0066(7) 0.0005(6)
C37 0.0147(7) 0.0135(7) 0.0146(7) -0.0002(6) 0.0071(6) 0.0014(6)
C38 0.0146(8) 0.0175(8) 0.0203(8) -0.0020(6) 0.0048(7) -0.0006(6)
C39 0.0159(8) 0.0164(8) 0.0284(9) 0.0018(6) 0.0105(7) 0.0038(7)
C40 0.0266(9) 0.0147(8) 0.0246(9) 0.0022(6) 0.0151(8) 0.0002(6)
C41 0.0252(9) 0.0192(8) 0.0183(8) -0.0017(7) 0.0071(7) -0.0036(6)
C42 0.0163(8) 0.0198(8) 0.0160(8) -0.0008(6) 0.0039(6) -0.0009(6)

loop_
_atom_type_symbol
_atom_type_description
_atom_type_scat_dispersion_real
_atom_type_scat_dispersion_imag
_atom_type_scat_source
C C 0.0033 0.0016 'International Tables Vol C Tables 4.2.6.8 and 6.1.1.4'
H H 0.0000 0.0000 'International Tables Vol C Tables 4.2.6.8 and 6.1.1.4'
I I -0.4742 1.8119 'International Tables Vol C Tables 4.2.6.8 and 6.1.1.4'
O O 0.0106 0.0060 'International Tables Vol C Tables 4.2.6.8 and 6.1.1.4'

loop_
_geom_angle_atom_site_label_1
_geom_angle_atom_site_label_2
_geom_angle_atom_site_label_3
_geom_angle_site_symmetry_1
_geom_angle_site_symmetry_3
_geom_angle
_geom_angle_publ_flag
C14 O1 C7 . . 117.95(12) ?
C35 O2 C28 . . 116.86(12) ?
C6 C1 C2 . . 118.05(16) ?
C6 C1 C7 . . 119.94(14) ?
C2 C1 C7 . . 121.71(15) ?
C3 C2 C1 . . 120.95(16) ?
C3 C2 H2 . . 119.5 ?
C1 C2 H2 . . 119.5 ?
C4 C3 C2 . . 120.47(17) ?
C4 C3 H3 . . 119.8 ?
C2 C3 H3 . . 119.8 ?
C3 C4 C5 . . 119.23(17) ?
C3 C4 H4 . . 120.4 ?
C5 C4 H4 . . 120.4 ?
C4 C5 C6 . . 120.36(17) ?
C4 C5 H5 . . 119.8 ?
C6 C5 H5 . . 119.8 ?
C5 C6 C1 . . 120.92(16) ?
C5 C6 H6 . . 119.5 ?
C1 C6 H6 . . 119.5 ?
O1 C7 C1 . . 109.02(13) ?
O1 C7 C8 . . 104.00(12) ?
C1 C7 C8 . . 112.74(13) ?
O1 C7 C16 . . 110.61(13) ?
C1 C7 C16 . . 112.88(13) ?
C8 C7 C16 . . 107.23(13) ?
C13 C8 C9 . . 118.53(15) ?
C13 C8 C7 . . 121.16(14) ?
C9 C8 C7 . . 120.27(14) ?
C10 C9 C8 . . 120.75(16) ?
C10 C9 H9 . . 119.6 ?
C8 C9 H9 . . 119.6 ?
C11 C10 C9 . . 120.30(16) ?
C11 C10 H10 . . 119.8 ?
C9 C10 H10 . . 119.8 ?
C10 C11 C12 . . 119.35(16) ?
C10 C11 H11 . . 120.3 ?
C12 C11 H11 . . 120.3 ?
C11 C12 C13 . . 120.25(16) ?
C11 C12 H12 . . 119.9 ?
C13 C12 H12 . . 119.9 ?
C8 C13 C12 . . 120.80(16) ?
C8 C13 H13 . . 119.6 ?
C12 C13 H13 . . 119.6 ?
O1 C14 C15 . . 107.16(13) ?
O1 C14 H14A . . 110.3 ?
C15 C14 H14A . . 110.3 ?
O1 C14 H14B . . 110.3 ?
C15 C14 H14B . . 110.3 ?
H14A C14 H14B . . 108.5 ?
C14 C15 I1 . . 112.97(12) ?
C14 C15 H15A . . 109.0 ?
I1 C15 H15A . . 109.0 ?
C14 C15 H15B . . 109.0 ?
I1 C15 H15B . . 109.0 ?
H15A C15 H15B . . 107.8 ?
C17 C16 C21 . . 118.45(15) ?
C17 C16 C7 . . 121.31(14) ?
C21 C16 C7 . . 120.13(14) ?
C16 C17 C18 . . 120.71(16) ?
C16 C17 H17 . . 119.6 ?
C18 C17 H17 . . 119.6 ?
C19 C18 C17 . . 120.26(16) ?
C19 C18 H18 . . 119.9 ?
C17 C18 H18 . . 119.9 ?
C18 C19 C20 . . 119.52(16) ?
C18 C19 H19 . . 120.2 ?
C20 C19 H19 . . 120.2 ?
C21 C20 C19 . . 120.29(17) ?
C21 C20 H20 . . 119.9 ?
C19 C20 H20 . . 119.9 ?
C20 C21 C16 . . 120.72(16) ?
C20 C21 H21 . . 119.6 ?
C16 C21 H21 . . 119.6 ?
C23 C22 C27 . . 118.35(16) ?
C23 C22 C28 . . 123.83(15) ?
C27 C22 C28 . . 117.53(14) ?
C22 C23 C24 . . 120.60(17) ?
C22 C23 H23 . . 119.7 ?
C24 C23 H23 . . 119.7 ?
C25 C24 C23 . . 120.31(18) ?
C25 C24 H24 . . 119.8 ?
C23 C24 H24 . . 119.8 ?
C24 C25 C26 . . 119.61(17) ?
C24 C25 H25 . . 120.2 ?
C26 C25 H25 . . 120.2 ?
C27 C26 C25 . . 120.13(18) ?
C27 C26 H26 . . 119.9 ?
C25 C26 H26 . . 119.9 ?
C26 C27 C22 . . 120.99(17) ?
C26 C27 H27 . . 119.5 ?
C22 C27 H27 . . 119.5 ?
O2 C28 C22 . . 108.83(12) ?
O2 C28 C37 . . 104.40(12) ?
C22 C28 C37 . . 111.01(13) ?
O2 C28 C29 . . 110.48(13) ?
C22 C28 C29 . . 114.04(13) ?
C37 C28 C29 . . 107.65(13) ?
C30 C29 C34 . . 118.49(15) ?
C30 C29 C28 . . 121.09(14) ?
C34 C29 C28 . . 120.30(15) ?
C29 C30 C31 . . 120.70(16) ?
C29 C30 H30 . . 119.7 ?
C31 C30 H30 . . 119.7 ?
C32 C31 C30 . . 120.18(17) ?
C32 C31 H31 . . 119.9 ?
C30 C31 H31 . . 119.9 ?
C31 C32 C33 . . 119.56(16) ?
C31 C32 H32 . . 120.2 ?
C33 C32 H32 . . 120.2 ?
C34 C33 C32 . . 120.36(16) ?
C34 C33 H33 . . 119.8 ?
C32 C33 H33 . . 119.8 ?
C33 C34 C29 . . 120.68(16) ?
C33 C34 H34 . . 119.7 ?
C29 C34 H34 . . 119.7 ?
O2 C35 C36 . . 107.63(13) ?
O2 C35 H35A . . 110.2 ?
C36 C35 H35A . . 110.2 ?
O2 C35 H35B . . 110.2 ?
C36 C35 H35B . . 110.2 ?
H35A C35 H35B . . 108.5 ?
C35 C36 I2 . . 112.77(11) ?
C35 C36 H36A . . 109.0 ?
I2 C36 H36A . . 109.0 ?
C35 C36 H36B . . 109.0 ?
I2 C36 H36B . . 109.0 ?
H36A C36 H36B . . 107.8 ?
C42 C37 C38 . . 118.56(15) ?
C42 C37 C28 . . 121.26(14) ?
C38 C37 C28 . . 120.15(14) ?
C39 C38 C37 . . 120.47(16) ?
C39 C38 H38 . . 119.8 ?
C37 C38 H38 . . 119.8 ?
C38 C39 C40 . . 120.51(16) ?
C38 C39 H39 . . 119.7 ?
C40 C39 H39 . . 119.7 ?
C41 C40 C39 . . 119.47(16) ?
C41 C40 H40 . . 120.3 ?
C39 C40 H40 . . 120.3 ?
C40 C41 C42 . . 120.17(16) ?
C40 C41 H41 . . 119.9 ?
C42 C41 H41 . . 119.9 ?
C41 C42 C37 . . 120.80(16) ?
C41 C42 H42 . . 119.6 ?
C37 C42 H42 . . 119.6 ?

loop_
_geom_bond_atom_site_label_1
_geom_bond_atom_site_label_2
_geom_bond_site_symmetry_2
_geom_bond_distance
_geom_bond_publ_flag
I1 C15 . 2.1555(18) ?
I2 C36 . 2.1533(18) ?
O1 C14 . 1.4146(19) ?
O1 C7 . 1.4422(19) ?
O2 C35 . 1.4227(19) ?
O2 C28 . 1.4450(18) ?
C1 C6 . 1.396(2) ?
C1 C2 . 1.397(2) ?
C1 C7 . 1.531(2) ?
C2 C3 . 1.392(2) ?
C2 H2 . 0.9500 ?
C3 C4 . 1.384(3) ?
C3 H3 . 0.9500 ?
C4 C5 . 1.389(3) ?
C4 H4 . 0.9500 ?
C5 C6 . 1.393(2) ?
C5 H5 . 0.9500 ?
C6 H6 . 0.9500 ?
C7 C8 . 1.537(2) ?
C7 C16 . 1.540(2) ?
C8 C13 . 1.387(2) ?
C8 C9 . 1.395(2) ?
C9 C10 . 1.390(2) ?
C9 H9 . 0.9500 ?
C10 C11 . 1.386(3) ?
C10 H10 . 0.9500 ?
C11 C12 . 1.386(3) ?
C11 H11 . 0.9500 ?
C12 C13 . 1.395(2) ?
C12 H12 . 0.9500 ?
C13 H13 . 0.9500 ?
C14 C15 . 1.510(2) ?
C14 H14A . 0.9900 ?
C14 H14B . 0.9900 ?
C15 H15A . 0.9900 ?
C15 H15B . 0.9900 ?
C16 C17 . 1.387(2) ?
C16 C21 . 1.400(2) ?
C17 C18 . 1.399(2) ?
C17 H17 . 0.9500 ?
C18 C19 . 1.381(3) ?
C18 H18 . 0.9500 ?
C19 C20 . 1.388(3) ?
C19 H19 . 0.9500 ?
C20 C21 . 1.388(2) ?
C20 H20 . 0.9500 ?
C21 H21 . 0.9500 ?
C22 C23 . 1.391(2) ?
C22 C27 . 1.399(2) ?
C22 C28 . 1.530(2) ?
C23 C24 . 1.397(2) ?
C23 H23 . 0.9500 ?
C24 C25 . 1.382(3) ?
C24 H24 . 0.9500 ?
C25 C26 . 1.388(3) ?
C25 H25 . 0.9500 ?
C26 C27 . 1.385(2) ?
C26 H26 . 0.9500 ?
C27 H27 . 0.9500 ?
C28 C37 . 1.532(2) ?
C28 C29 . 1.539(2) ?
C29 C30 . 1.391(2) ?
C29 C34 . 1.400(2) ?
C30 C31 . 1.396(2) ?
C30 H30 . 0.9500 ?
C31 C32 . 1.383(3) ?
C31 H31 . 0.9500 ?
C32 C33 . 1.389(3) ?
C32 H32 . 0.9500 ?
C33 C34 . 1.386(2) ?
C33 H33 . 0.9500 ?
C34 H34 . 0.9500 ?
C35 C36 . 1.503(2) ?
C35 H35A . 0.9900 ?
C35 H35B . 0.9900 ?
C36 H36A . 0.9900 ?
C36 H36B . 0.9900 ?
C37 C42 . 1.392(2) ?
C37 C38 . 1.398(2) ?
C38 C39 . 1.386(2) ?
C38 H38 . 0.9500 ?
C39 C40 . 1.388(2) ?
C39 H39 . 0.9500 ?
C40 C41 . 1.384(2) ?
C40 H40 . 0.9500 ?
C41 C42 . 1.392(2) ?
C41 H41 . 0.9500 ?
C42 H42 . 0.9500 ?

loop_
_geom_torsion_atom_site_label_1
_geom_torsion_atom_site_label_2
_geom_torsion_atom_site_label_3
_geom_torsion_atom_site_label_4
_geom_torsion_site_symmetry_1
_geom_torsion_site_symmetry_2
_geom_torsion_site_symmetry_3
_geom_torsion_site_symmetry_4
_geom_torsion
_geom_torsion_publ_flag
C6 C1 C2 C3 . . . . 0.2(3) ?
C7 C1 C2 C3 . . . . 173.91(16) ?
C1 C2 C3 C4 . . . . 0.5(3) ?
C2 C3 C4 C5 . . . . -0.4(3) ?
C3 C4 C5 C6 . . . . -0.3(3) ?
C4 C5 C6 C1 . . . . 1.0(3) ?
C2 C1 C6 C5 . . . . -0.9(3) ?
C7 C1 C6 C5 . . . . -174.73(16) ?
C14 O1 C7 C1 . . . . 50.77(17) ?
C14 O1 C7 C8 . . . . 171.25(13) ?
C14 O1 C7 C16 . . . . -73.92(17) ?
C6 C1 C7 O1 . . . . 80.01(18) ?
C2 C1 C7 O1 . . . . -93.57(18) ?
C6 C1 C7 C8 . . . . -34.9(2) ?
C2 C1 C7 C8 . . . . 151.47(15) ?
C6 C1 C7 C16 . . . . -156.65(15) ?
C2 C1 C7 C16 . . . . 29.8(2) ?
O1 C7 C8 C13 . . . . 12.82(19) ?
C1 C7 C8 C13 . . . . 130.77(16) ?
C16 C7 C8 C13 . . . . -104.38(17) ?
O1 C7 C8 C9 . . . . -169.74(14) ?
C1 C7 C8 C9 . . . . -51.8(2) ?
C16 C7 C8 C9 . . . . 73.05(18) ?
C13 C8 C9 C10 . . . . 1.5(3) ?
C7 C8 C9 C10 . . . . -176.04(15) ?
C8 C9 C10 C11 . . . . -1.2(3) ?
C9 C10 C11 C12 . . . . 0.1(3) ?
C10 C11 C12 C13 . . . . 0.7(3) ?
C9 C8 C13 C12 . . . . -0.6(2) ?
C7 C8 C13 C12 . . . . 176.84(15) ?
C11 C12 C13 C8 . . . . -0.5(3) ?
C7 O1 C14 C15 . . . . -179.79(13) ?
O1 C14 C15 I1 . . . . -58.47(15) ?
O1 C7 C16 C17 . . . . -13.9(2) ?
C1 C7 C16 C17 . . . . -136.35(16) ?
C8 C7 C16 C17 . . . . 98.89(17) ?
O1 C7 C16 C21 . . . . 169.95(14) ?
C1 C7 C16 C21 . . . . 47.5(2) ?
C8 C7 C16 C21 . . . . -77.26(18) ?
C21 C16 C17 C18 . . . . -1.9(2) ?
C7 C16 C17 C18 . . . . -178.14(15) ?
C16 C17 C18 C19 . . . . 2.0(3) ?
C17 C18 C19 C20 . . . . -0.2(3) ?
C18 C19 C20 C21 . . . . -1.7(3) ?
C19 C20 C21 C16 . . . . 1.7(3) ?
C17 C16 C21 C20 . . . . 0.1(2) ?
C7 C16 C21 C20 . . . . 176.33(15) ?
C27 C22 C23 C24 . . . . 0.8(3) ?
C28 C22 C23 C24 . . . . 174.58(16) ?
C22 C23 C24 C25 . . . . -0.7(3) ?
C23 C24 C25 C26 . . . . 0.2(3) ?
C24 C25 C26 C27 . . . . 0.1(3) ?
C25 C26 C27 C22 . . . . 0.0(3) ?
C23 C22 C27 C26 . . . . -0.5(3) ?
C28 C22 C27 C26 . . . . -174.66(15) ?
C35 O2 C28 C22 . . . . 46.44(17) ?
C35 O2 C28 C37 . . . . 165.03(13) ?
C35 O2 C28 C29 . . . . -79.50(16) ?
C23 C22 C28 O2 . . . . -108.95(17) ?
C27 C22 C28 O2 . . . . 64.84(18) ?
C23 C22 C28 C37 . . . . 136.69(16) ?
C27 C22 C28 C37 . . . . -49.52(19) ?
C23 C22 C28 C29 . . . . 14.9(2) ?
C27 C22 C28 C29 . . . . -171.32(14) ?
O2 C28 C29 C30 . . . . -8.2(2) ?
C22 C28 C29 C30 . . . . -131.12(15) ?
C37 C28 C29 C30 . . . . 105.25(16) ?
O2 C28 C29 C34 . . . . 175.75(14) ?
C22 C28 C29 C34 . . . . 52.8(2) ?
C37 C28 C29 C34 . . . . -70.83(18) ?
C34 C29 C30 C31 . . . . -1.6(2) ?
C28 C29 C30 C31 . . . . -177.75(15) ?
C29 C30 C31 C32 . . . . 1.5(3) ?
C30 C31 C32 C33 . . . . -0.4(3) ?
C31 C32 C33 C34 . . . . -0.6(3) ?
C32 C33 C34 C29 . . . . 0.5(3) ?
C30 C29 C34 C33 . . . . 0.6(2) ?
C28 C29 C34 C33 . . . . 176.76(15) ?
C28 O2 C35 C36 . . . . -177.23(13) ?
O2 C35 C36 I2 . . . . -63.50(15) ?
O2 C28 C37 C42 . . . . 20.69(19) ?
C22 C28 C37 C42 . . . . 137.79(15) ?
C29 C28 C37 C42 . . . . -96.74(17) ?
O2 C28 C37 C38 . . . . -161.21(14) ?
C22 C28 C37 C38 . . . . -44.10(19) ?
C29 C28 C37 C38 . . . . 81.36(18) ?
C42 C37 C38 C39 . . . . -0.1(2) ?
C28 C37 C38 C39 . . . . -178.25(15) ?
C37 C38 C39 C40 . . . . -0.7(3) ?
C38 C39 C40 C41 . . . . 0.3(3) ?
C39 C40 C41 C42 . . . . 0.9(3) ?
C40 C41 C42 C37 . . . . -1.7(3) ?
C38 C37 C42 C41 . . . . 1.3(2) ?
C28 C37 C42 C41 . . . . 179.42(15) ?
